data_4344571
loop_
_publ_author_name
'Shen, Fuxing'
'Huang, Wei'
'Wu, Dayu'
'Zheng, Zhe'
'Huang, Xing-Cai'
'Sato, Osamu'

_publ_section_title
;
 Redox Modulation of Spin Crossover within a Cobalt Metallogrid.
;
_journal_issue 2
_journal_name_full 'Inorganic chemistry'
_journal_page_first 902
_journal_page_last 908
_journal_paper_doi 10.1021/acs.inorgchem.5b02442
_journal_volume 55
_journal_year 2016
_chemical_formula_moiety 'C80 H88 Co4 N32, 8(Cl O4)'
_chemical_formula_sum 'C80 H88 Cl8 Co4 N32 O32'
_chemical_formula_weight 2529.14
_space_group_crystal_system triclinic
_space_group_IT_number 2
_space_group_name_Hall '-P 1'
_space_group_name_H-M_alt 'P -1'
_symmetry_space_group_name_Hall '-P 1'
_symmetry_space_group_name_H-M 'P -1'
_atom_sites_solution_hydrogens geom
_audit_creation_method SHELXL-2014/7
_cell_angle_alpha 87.342(5)
_cell_angle_beta 74.832(5)
_cell_angle_gamma 73.034(5)
_cell_formula_units_Z 2
_cell_length_a 15.857(3)
_cell_length_b 19.272(4)
_cell_length_c 23.286(4)
_cell_measurement_reflns_used 1668
_cell_measurement_temperature 120(2)
_cell_measurement_theta_max 17.184
_cell_measurement_theta_min 2.245
_cell_volume 6566(2)
_computing_cell_refinement 'Bruker SMART'
_computing_data_collection 'Bruker SMART'
_computing_data_reduction 'Bruker SAINT'
_computing_molecular_graphics 'Bruker SHELXTL'
_computing_publication_material 'Bruker SHELXTL'
_computing_structure_refinement 'SHELXL-2014/7 (Sheldrick, 2014)'
_computing_structure_solution 'SHELXL-2014/7 (Sheldrick, 2014)'
_diffrn_ambient_temperature 120(2)
_diffrn_measured_fraction_theta_full 0.982
_diffrn_measured_fraction_theta_max 0.982
_diffrn_measurement_device_type 'Bruker APEX-II CCD'
_diffrn_measurement_method 'phi and omega scans'
_diffrn_radiation_type MoK\a
_diffrn_radiation_wavelength 0.71073
_diffrn_reflns_av_R_equivalents 0.0943
_diffrn_reflns_av_unetI/netI 0.2800
_diffrn_reflns_laue_measured_fraction_full 0.982
_diffrn_reflns_laue_measured_fraction_max 0.982
_diffrn_reflns_limit_h_max 18
_diffrn_reflns_limit_h_min -18
_diffrn_reflns_limit_k_max 16
_diffrn_reflns_limit_k_min -22
_diffrn_reflns_limit_l_max 27
_diffrn_reflns_limit_l_min -27
_diffrn_reflns_number 35938
_diffrn_reflns_point_group_measured_fraction_full 0.982
_diffrn_reflns_point_group_measured_fraction_max 0.982
_diffrn_reflns_theta_full 25.000
_diffrn_reflns_theta_max 25.000
_diffrn_reflns_theta_min 1.813
_diffrn_source 'fine-focus sealed tube'
_exptl_absorpt_coefficient_mu 0.734
_exptl_absorpt_correction_T_max 0.857
_exptl_absorpt_correction_T_min 0.796
_exptl_absorpt_correction_type multi-scan
_exptl_absorpt_process_details SADABS
_exptl_crystal_colour dark-red
_exptl_crystal_density_diffrn 1.279
_exptl_crystal_description block
_exptl_crystal_F_000 2584
_exptl_crystal_size_max 0.310
_exptl_crystal_size_mid 0.270
_exptl_crystal_size_min 0.210
_refine_diff_density_max 1.347
_refine_diff_density_min -1.052
_refine_diff_density_rms 0.117
_refine_ls_extinction_method none
_refine_ls_goodness_of_fit_ref 1.051
_refine_ls_hydrogen_treatment constr
_refine_ls_matrix_type full
_refine_ls_number_parameters 1351
_refine_ls_number_reflns 22694
_refine_ls_number_restraints 11
_refine_ls_restrained_S_all 1.054
_refine_ls_R_factor_all 0.2371
_refine_ls_R_factor_gt 0.1069
_refine_ls_shift/su_max 0.001
_refine_ls_shift/su_mean 0.000
_refine_ls_structure_factor_coef Fsqd
_refine_ls_weighting_details 'w=1/[\s^2^(Fo^2^)+(0.0604P)^2^] where P=(Fo^2^+2Fc^2^)/3'
_refine_ls_weighting_scheme calc
_refine_ls_wR_factor_gt 0.2237
_refine_ls_wR_factor_ref 0.2540
_reflns_Friedel_coverage 0.000
_reflns_number_gt 7307
_reflns_number_total 22694
_reflns_threshold_expression 'I > 2\s(I)'
_cod_data_source_file ic5b02442_si_002.cif
_cod_data_source_block 2
_cod_depositor_comments
;
The following automatic conversions were performed:

'_exptl_absorpt_correction_type' value 'multi-Scan' changed to
'multi-scan' according to
/usr/data/users/saulius/crontab/automatic-downloads/current/ACS/lib/dictionaries/cif_core.dic
dictionary named 'cif_core.dic' version 2.4.2 from 2011-04-26.

Automatic conversion script
Id: cif_fix_values 4268 2015-11-12 08:31:59Z antanas 
;
_cod_database_code 4344571
_shelx_shelxl_version_number 2014/7
_shelx_space_group_comment
;
The symmetry employed for this shelxl refinement is uniquely defined
by the following loop, which should always be used as a source of
symmetry information in preference to the above space-group names.
They are only intended as comments.
;
_shelx_estimated_absorpt_t_min 0.804
_shelx_estimated_absorpt_t_max 0.861

loop_
_space_group_symop_operation_xyz
'x, y, z'
'-x, -y, -z'

loop_
_atom_site_label
_atom_site_type_symbol
_atom_site_fract_x
_atom_site_fract_y
_atom_site_fract_z
_atom_site_U_iso_or_equiv
_atom_site_adp_type
_atom_site_occupancy
_atom_site_site_symmetry_order
_atom_site_calc_flag
_atom_site_refinement_flags_posn
_atom_site_refinement_flags_adp
_atom_site_refinement_flags_occupancy
_atom_site_disorder_assembly
_atom_site_disorder_group
Co3 Co 0.97414(5) 0.34476(4) 0.37275(3) 0.0324(2) Uani 1 1 d . . . . .
Co4 Co 1.05759(5) 0.15685(4) 0.12099(3) 0.0457(3) Uani 1 1 d . . . . .
Co2 Co 0.63456(4) 0.18874(4) 0.48844(3) 0.0298(2) Uani 1 1 d . . . . .
Co1 Co 0.72150(5) -0.01053(4) 0.23460(3) 0.0419(2) Uani 1 1 d . . . . .
Cl8 Cl 1.0512(2) -0.16562(16) 0.08825(13) 0.1496(11) Uiso 1 1 d . . . . .
O32 O 1.0954(4) -0.2164(3) 0.1281(3) 0.125(2) Uiso 1 1 d . . . . .
O30 O 1.1115(4) -0.1602(3) 0.0266(2) 0.118(2) Uiso 1 1 d . . . . .
N13 N 1.0034(3) 0.2868(2) 0.30107(17) 0.0314(13) Uani 1 1 d . . . . .
N12 N 1.0278(3) 0.2210(2) 0.19367(18) 0.0356(14) Uani 1 1 d . . . . .
N20 N 0.8567(2) 0.3110(2) 0.41322(16) 0.0261(12) Uani 1 1 d . . . . .
N16 N 0.9279(2) 0.4242(2) 0.43358(18) 0.0329(13) Uani 1 1 d . . . . .
N21 N 0.7333(2) 0.2323(2) 0.45974(18) 0.0305(13) Uani 1 1 d . . . . .
N26 N 0.7369(3) 0.0844(2) 0.55429(17) 0.0314(13) Uani 1 1 d . . . . .
N19 N 1.0270(2) 0.2620(2) 0.41703(17) 0.0294(12) Uani 1 1 d . . . . .
N4 N 0.8181(3) 0.0418(2) 0.19336(18) 0.0402(15) Uani 1 1 d . . . . .
N28 N 0.6547(3) 0.1351(2) 0.40748(17) 0.0305(13) Uani 1 1 d . . . . .
N25 N 0.6343(3) 0.2001(2) 0.57609(18) 0.0334(14) Uani 1 1 d . . . . .
N29 N 0.6998(3) 0.0430(2) 0.30988(18) 0.0409(14) Uani 1 1 d . . . . .
N27 N 0.7135(2) 0.0919(2) 0.50189(18) 0.0297(13) Uani 1 1 d . . . . .
N5 N 0.9628(3) 0.1008(2) 0.16081(18) 0.0411(15) Uani 1 1 d . . . . .
N22 N 0.5631(3) 0.2817(2) 0.47203(17) 0.0325(13) Uani 1 1 d . . . . .
N24 N 0.5154(3) 0.1721(2) 0.51395(17) 0.0307(13) Uani 1 1 d . . . . .
N15 N 0.8902(3) 0.4873(2) 0.35173(17) 0.0359(14) Uani 1 1 d . . . . .
N1 N 0.6716(3) -0.0922(2) 0.27637(18) 0.0383(14) Uani 1 1 d . . . . .
N17 N 1.1031(3) 0.3540(2) 0.35964(18) 0.0408(14) Uani 1 1 d . . . . .
N3 N 0.8325(3) -0.0805(2) 0.24176(18) 0.0443(14) Uani 1 1 d . . . . .
N14 N 0.9209(3) 0.4159(2) 0.32741(17) 0.0329(13) Uani 1 1 d . . . . .
N11 N 1.1507(3) 0.1057(2) 0.1550(2) 0.0454(15) Uani 1 1 d . . . . .
N18 N 1.1178(3) 0.2467(2) 0.41135(18) 0.0365(14) Uani 1 1 d . . . . .
N8 N 1.1195(3) 0.2275(2) 0.0689(2) 0.0521(17) Uani 1 1 d . . . . .
N23 N 0.4741(2) 0.2912(2) 0.48101(19) 0.0359(14) Uani 1 1 d . . . . .
N2 N 0.8263(3) -0.1474(2) 0.26409(18) 0.0437(15) Uani 1 1 d . . . . .
N30 N 0.6178(3) 0.0636(2) 0.22854(17) 0.0350(13) Uani 1 1 d . . . . .
N32 N 0.7080(3) -0.0410(2) 0.1598(2) 0.0473(15) Uani 1 1 d . . . . .
N9 N 1.1155(3) 0.0755(3) 0.06208(19) 0.0506(16) Uani 1 1 d . . . . .
N31 N 0.5807(3) 0.0594(2) 0.18288(18) 0.0429(15) Uani 1 1 d . . . . .
N10 N 1.2174(3) 0.0445(2) 0.1216(2) 0.0619(18) Uani 1 1 d . . . . .
N6 N 0.9592(3) 0.2129(2) 0.0908(2) 0.0525(17) Uani 1 1 d . . . . .
N7 N 0.9737(3) 0.2692(3) 0.05646(18) 0.085(2) Uani 1 1 d D . . . .
C49 C 0.8820(3) 0.2475(3) 0.4415(2) 0.0253(15) Uani 1 1 d . . . . .
C50 C 0.8161(3) 0.2089(3) 0.4617(2) 0.0337(16) Uani 1 1 d . . . . .
H50A H 0.8355 0.1625 0.4777 0.040 Uiso 1 1 calc R U . . .
C70 C 0.7353(3) 0.0224(3) 0.3553(2) 0.0365(17) Uani 1 1 d . . . . .
H70A H 0.7791 -0.0238 0.3532 0.044 Uiso 1 1 calc R U . . .
C30 C 1.0648(3) 0.2212(3) 0.2854(2) 0.0360(17) Uani 1 1 d . . . . .
H30A H 1.0985 0.1973 0.3125 0.043 Uiso 1 1 calc R U . . .
C29 C 1.0793(3) 0.1890(3) 0.2325(2) 0.0367(18) Uani 1 1 d . . . . .
C12 C 0.8813(4) 0.1345(3) 0.1444(2) 0.0421(18) Uani 1 1 d . . . . .
C52 C 0.7047(3) 0.3009(3) 0.44182(19) 0.0233(14) Uani 1 1 d . . . . .
C11 C 0.8097(4) 0.1051(3) 0.1633(2) 0.0490(19) Uani 1 1 d . . . . .
H11A H 0.7529 0.1294 0.1551 0.059 Uiso 1 1 calc R U . . .
C56 C 0.4438(4) 0.2313(3) 0.5106(2) 0.0428(18) Uani 1 1 d . . . . .
C2 C 0.5645(4) -0.1569(3) 0.3111(3) 0.059(2) Uani 1 1 d . . . . .
H2A H 0.5028 -0.1574 0.3192 0.071 Uiso 1 1 calc R U . . .
C65 C 0.6888(3) 0.1440(3) 0.5956(2) 0.0359(16) Uani 1 1 d . . . . .
C64 C 0.6980(4) 0.1425(3) 0.6534(3) 0.055(2) Uani 1 1 d . . . . .
H64A H 0.7355 0.1004 0.6668 0.066 Uiso 1 1 calc R U . . .
C41 C 1.1447(4) 0.4043(3) 0.3287(2) 0.0455(19) Uani 1 1 d . . . . .
H41A H 1.1087 0.4433 0.3111 0.055 Uiso 1 1 calc R U . . .
C69 C 0.7103(3) 0.0668(3) 0.4067(2) 0.0281(15) Uani 1 1 d . . . . .
C68 C 0.7405(3) 0.0427(3) 0.4584(2) 0.0315(16) Uani 1 1 d . . . . .
C21 C 1.0837(4) 0.0620(3) 0.0159(3) 0.066(2) Uani 1 1 d . . . . .
H21 H 1.0268 0.0923 0.0113 0.080 Uiso 1 1 calc R U . . .
C62 C 0.5994(4) 0.2587(3) 0.6724(3) 0.064(2) Uani 1 1 d . . . . .
H62A H 0.5682 0.2994 0.6990 0.077 Uiso 1 1 calc R U . . .
C80 C 0.7641(4) -0.1042(3) 0.1277(3) 0.064(2) Uani 1 1 d . . . . .
H80 H 0.8175 -0.1328 0.1382 0.076 Uiso 1 1 calc R U . . .
C37 C 0.8590(3) 0.5529(3) 0.4454(2) 0.0334(16) Uani 1 1 d . . . . .
H37A H 0.8370 0.5987 0.4292 0.040 Uiso 1 1 calc R U . . .
C72 C 0.6370(3) 0.1082(3) 0.3121(2) 0.0402(18) Uani 1 1 d . . . . .
C36 C 0.8914(3) 0.4891(3) 0.4110(2) 0.0338(17) Uani 1 1 d . . . . .
C13 C 0.8793(5) 0.2006(3) 0.1077(2) 0.060(2) Uani 1 1 d . . . . .
C60 C 0.4953(3) 0.1122(3) 0.5368(2) 0.0369(16) Uani 1 1 d . . . . .
H60A H 0.5430 0.0703 0.5405 0.044 Uiso 1 1 calc R U . . .
C40 C 0.9295(3) 0.4197(3) 0.4900(2) 0.0348(17) Uani 1 1 d . . . . .
H40A H 0.9547 0.3740 0.5053 0.042 Uiso 1 1 calc R U . . .
C74 C 0.5233(4) 0.1957(3) 0.2605(3) 0.057(2) Uani 1 1 d . . . . .
H74A H 0.5209 0.2020 0.2189 0.086 Uiso 1 1 calc R U . . .
H74B H 0.5443 0.2342 0.2730 0.086 Uiso 1 1 calc R U . . .
H74C H 0.4623 0.1983 0.2857 0.086 Uiso 1 1 calc R U . . .
C76 C 0.6302(4) -0.0009(3) 0.1459(2) 0.0414(18) Uani 1 1 d . . . . .
C26 C 1.3146(3) 0.0279(3) 0.1219(3) 0.059(2) Uani 1 1 d . . . . .
H26A H 1.3323 -0.0174 0.1425 0.088 Uiso 1 1 calc R U . . .
H26B H 1.3230 0.0675 0.1425 0.088 Uiso 1 1 calc R U . . .
H26C H 1.3526 0.0226 0.0808 0.088 Uiso 1 1 calc R U . . .
C48 C 0.9749(3) 0.2250(2) 0.4481(2) 0.0286(15) Uani 1 1 d . . . . .
C45 C 1.1583(3) 0.2987(3) 0.3809(2) 0.0389(17) Uani 1 1 d . . . . .
C51 C 0.7697(3) 0.3364(3) 0.4166(2) 0.0381(16) Uani 1 1 d . . . . .
H51A H 0.7492 0.3826 0.4007 0.046 Uiso 1 1 calc R U . . .
C33 C 0.9114(3) 0.3997(3) 0.2756(2) 0.0318(17) Uani 1 1 d . . . . .
C73 C 0.5887(3) 0.1228(3) 0.2664(2) 0.0360(17) Uani 1 1 d . . . . .
C16 C 1.0601(5) 0.2721(3) 0.0450(3) 0.069(2) Uani 1 1 d . . . . .
C10 C 0.9714(3) 0.0415(3) 0.1903(2) 0.0355(17) Uani 1 1 d . . . . .
H10A H 1.0267 0.0205 0.2015 0.043 Uiso 1 1 calc R U . . .
C38 C 0.8606(4) 0.5463(3) 0.5023(3) 0.0482(19) Uani 1 1 d . . . . .
H38A H 0.8367 0.5891 0.5270 0.058 Uiso 1 1 calc R U . . .
C57 C 0.3556(3) 0.2340(3) 0.5286(2) 0.0344(17) Uani 1 1 d . . . . .
H57A H 0.3081 0.2767 0.5261 0.041 Uiso 1 1 calc R U . . .
C63 C 0.6552(4) 0.1989(3) 0.6892(3) 0.061(2) Uani 1 1 d . . . . .
H63A H 0.6637 0.1978 0.7281 0.073 Uiso 1 1 calc R U . . .
C32 C 0.9606(3) 0.3234(3) 0.2613(2) 0.0394(17) Uani 1 1 d . . . . .
C35 C 0.8805(5) 0.5540(3) 0.3166(3) 0.072(3) Uani 1 1 d . . . . .
H35A H 0.8278 0.5617 0.3000 0.108 Uiso 1 1 calc R U . . .
H35B H 0.9359 0.5486 0.2842 0.108 Uiso 1 1 calc R U . . .
H35C H 0.8712 0.5957 0.3425 0.108 Uiso 1 1 calc R U . . .
C9 C 0.9017(3) 0.0071(3) 0.2064(2) 0.0401(18) Uani 1 1 d . . . . .
C53 C 0.6091(3) 0.3292(3) 0.4489(2) 0.0344(16) Uani 1 1 d . . . . .
C27 C 1.2028(4) 0.0758(3) 0.2496(3) 0.068(3) Uani 1 1 d . . . . .
H27A H 1.2284 0.0255 0.2343 0.102 Uiso 1 1 calc R U . . .
H27B H 1.1645 0.0771 0.2903 0.102 Uiso 1 1 calc R U . . .
H27C H 1.2527 0.0962 0.2497 0.102 Uiso 1 1 calc R U . . .
C67 C 0.7945(4) -0.0352(3) 0.4623(3) 0.061(2) Uani 1 1 d . . . . .
H67A H 0.8598 -0.0393 0.4511 0.091 Uiso 1 1 calc R U . . .
H67B H 0.7817 -0.0658 0.4352 0.091 Uiso 1 1 calc R U . . .
H67C H 0.7770 -0.0510 0.5032 0.091 Uiso 1 1 calc R U . . .
C44 C 1.2507(3) 0.2921(3) 0.3742(2) 0.0444(19) Uani 1 1 d . . . . .
H44A H 1.2884 0.2520 0.3898 0.053 Uiso 1 1 calc R U . . .
C34 C 0.8577(4) 0.4458(3) 0.2382(3) 0.069(2) Uani 1 1 d . . . . .
H34A H 0.8118 0.4867 0.2624 0.104 Uiso 1 1 calc R U . . .
H34B H 0.8271 0.4173 0.2215 0.104 Uiso 1 1 calc R U . . .
H34C H 0.8981 0.4641 0.2058 0.104 Uiso 1 1 calc R U . . .
C5 C 0.7371(4) -0.1529(3) 0.2808(2) 0.0403(18) Uani 1 1 d . . . . .
C7 C 0.9875(4) -0.1032(3) 0.2556(3) 0.056(2) Uani 1 1 d . . . . .
H7A H 0.9675 -0.1317 0.2896 0.084 Uiso 1 1 calc R U . . .
H7B H 1.0154 -0.0692 0.2678 0.084 Uiso 1 1 calc R U . . .
H7C H 1.0323 -0.1359 0.2236 0.084 Uiso 1 1 calc R U . . .
C58 C 0.3383(4) 0.1714(3) 0.5509(2) 0.051(2) Uani 1 1 d . . . . .
H58A H 0.2767 0.1704 0.5641 0.061 Uiso 1 1 calc R U . . .
C55 C 0.4227(4) 0.3357(3) 0.4425(3) 0.074(3) Uani 1 1 d . . . . .
H55A H 0.4617 0.3602 0.4146 0.111 Uiso 1 1 calc R U . . .
H55B H 0.3697 0.3721 0.4667 0.111 Uiso 1 1 calc R U . . .
H55C H 0.4019 0.3049 0.4203 0.111 Uiso 1 1 calc R U . . .
C47 C 0.9968(4) 0.1710(3) 0.4946(2) 0.067(2) Uani 1 1 d . . . . .
H47A H 1.0065 0.1219 0.4794 0.101 Uiso 1 1 calc R U . . .
H47B H 0.9458 0.1819 0.5306 0.101 Uiso 1 1 calc R U . . .
H47C H 1.0522 0.1739 0.5043 0.101 Uiso 1 1 calc R U . . .
C61 C 0.5884(3) 0.2594(3) 0.6155(2) 0.0431(18) Uani 1 1 d . . . . .
H61A H 0.5489 0.3010 0.6030 0.052 Uiso 1 1 calc R U . . .
C8 C 0.9062(3) -0.0614(3) 0.2334(2) 0.0406(18) Uani 1 1 d . . . . .
C59 C 0.4053(3) 0.1109(3) 0.5550(2) 0.0457(19) Uani 1 1 d . . . . .
H59A H 0.3910 0.0679 0.5701 0.055 Uiso 1 1 calc R U . . .
C42 C 1.2310(4) 0.4009(3) 0.3224(2) 0.052(2) Uani 1 1 d . . . . .
H42A H 1.2552 0.4377 0.3023 0.062 Uiso 1 1 calc R U . . .
C66 C 0.8228(4) 0.0379(3) 0.5605(3) 0.074(2) Uani 1 1 d . . . . .
H66A H 0.8662 0.0269 0.5212 0.111 Uiso 1 1 calc R U . . .
H66B H 0.8142 -0.0073 0.5786 0.111 Uiso 1 1 calc R U . . .
H66C H 0.8465 0.0623 0.5859 0.111 Uiso 1 1 calc R U . . .
C25 C 1.1929(4) 0.0296(3) 0.0715(2) 0.053(2) Uani 1 1 d . . . . .
C71 C 0.6199(4) 0.1545(3) 0.3631(2) 0.0432(19) Uani 1 1 d . . . . .
H71A H 0.5804 0.2024 0.3641 0.052 Uiso 1 1 calc R U . . .
C28 C 1.1453(4) 0.1204(3) 0.2101(2) 0.0382(18) Uani 1 1 d . . . . .
C1 C 0.5860(4) -0.0961(3) 0.2946(3) 0.054(2) Uani 1 1 d . . . . .
H1A H 0.5377 -0.0528 0.2957 0.064 Uiso 1 1 calc R U . . .
C39 C 0.8941(4) 0.4825(3) 0.5278(3) 0.053(2) Uani 1 1 d . . . . .
H39A H 0.8935 0.4804 0.5687 0.064 Uiso 1 1 calc R U . . .
C18 C 1.1855(6) 0.3209(4) -0.0067(4) 0.117(4) Uani 1 1 d . . . . .
H18A H 1.2087 0.3526 -0.0347 0.140 Uiso 1 1 calc R U . . .
C17 C 1.0912(6) 0.3247(3) 0.0028(3) 0.097(3) Uani 1 1 d . . . . .
H17A H 1.0517 0.3585 -0.0165 0.116 Uiso 1 1 calc R U . . .
C31 C 0.9733(4) 0.2873(3) 0.2076(2) 0.0458(19) Uani 1 1 d . . . . .
H31A H 0.9412 0.3118 0.1799 0.055 Uiso 1 1 calc R U . . .
C75 C 0.4820(4) 0.0886(4) 0.1879(3) 0.065(2) Uani 1 1 d . . . . .
H75A H 0.4714 0.1292 0.1612 0.098 Uiso 1 1 calc R U . . .
H75B H 0.4497 0.1055 0.2290 0.098 Uiso 1 1 calc R U . . .
H75C H 0.4592 0.0504 0.1768 0.098 Uiso 1 1 calc R U . . .
C54 C 0.5674(4) 0.4030(3) 0.4338(3) 0.065(2) Uani 1 1 d . . . . .
H54A H 0.5047 0.4203 0.4589 0.098 Uiso 1 1 calc R U . . .
H54B H 0.5666 0.4039 0.3918 0.098 Uiso 1 1 calc R U . . .
H54C H 0.6027 0.4345 0.4406 0.098 Uiso 1 1 calc R U . . .
C22 C 1.1353(4) 0.0025(4) -0.0258(3) 0.078(3) Uani 1 1 d . . . . .
H22A H 1.1171 -0.0051 -0.0602 0.093 Uiso 1 1 calc R U . . .
C24 C 1.2451(4) -0.0325(3) 0.0346(3) 0.060(2) Uani 1 1 d . . . . .
H24 H 1.2987 -0.0643 0.0428 0.072 Uiso 1 1 calc R U . . .
C46 C 1.1778(3) 0.1726(3) 0.4118(2) 0.0499(19) Uani 1 1 d . . . . .
H46A H 1.2095 0.1696 0.4431 0.075 Uiso 1 1 calc R U . . .
H46B H 1.2228 0.1605 0.3731 0.075 Uiso 1 1 calc R U . . .
H46C H 1.1413 0.1384 0.4194 0.075 Uiso 1 1 calc R U . . .
C78 C 0.6598(4) -0.0816(3) 0.0663(3) 0.058(2) Uani 1 1 d . . . . .
H78A H 0.6398 -0.0966 0.0352 0.070 Uiso 1 1 calc R U . . .
C77 C 0.6068(4) -0.0176(3) 0.0967(2) 0.057(2) Uani 1 1 d . . . . .
H77A H 0.5565 0.0134 0.0843 0.069 Uiso 1 1 calc R U . . .
C4 C 0.7178(4) -0.2172(3) 0.3003(2) 0.053(2) Uani 1 1 d . . . . .
H4A H 0.7657 -0.2598 0.3022 0.063 Uiso 1 1 calc R U . . .
C79 C 0.7363(5) -0.1241(3) 0.0767(3) 0.067(2) Uani 1 1 d . . . . .
H79A H 0.7718 -0.1659 0.0522 0.081 Uiso 1 1 calc R U . . .
C43 C 1.2845(4) 0.3440(3) 0.3452(3) 0.061(2) Uani 1 1 d . . . . .
H43A H 1.3469 0.3409 0.3405 0.074 Uiso 1 1 calc R U . . .
C20 C 1.2032(4) 0.2316(3) 0.0558(3) 0.080(3) Uani 1 1 d . . . . .
H20A H 1.2426 0.1969 0.0746 0.096 Uiso 1 1 calc R U . . .
C23 C 1.2167(4) -0.0453(3) -0.0122(3) 0.067(2) Uani 1 1 d . . . . .
H23A H 1.2510 -0.0869 -0.0373 0.080 Uiso 1 1 calc R U . . .
C6 C 0.9029(4) -0.2160(3) 0.2388(3) 0.077(3) Uani 1 1 d . . . . .
H6A H 0.8833 -0.2588 0.2533 0.115 Uiso 1 1 calc R U . . .
H6B H 0.9573 -0.2168 0.2516 0.115 Uiso 1 1 calc R U . . .
H6C H 0.9172 -0.2164 0.1952 0.115 Uiso 1 1 calc R U . . .
C3 C 0.6298(4) -0.2180(3) 0.3165(2) 0.050(2) Uani 1 1 d . . . . .
H3A H 0.6144 -0.2606 0.3313 0.060 Uiso 1 1 calc R U . . .
Cl6 Cl 0.73994(14) 0.27088(10) 0.27352(9) 0.0905(7) Uani 1 1 d . . . . .
O23 O 0.7144(4) 0.2202(3) 0.2462(2) 0.138(2) Uani 1 1 d . . . . .
O24 O 0.7686(5) 0.3158(3) 0.2241(3) 0.169(3) Uani 1 1 d . . . . .
O22 O 0.6604(4) 0.3088(3) 0.3169(2) 0.132(3) Uani 1 1 d . . . . .
O21 O 0.8070(4) 0.2318(5) 0.3031(3) 0.217(4) Uani 1 1 d . . . . .
Cl3 Cl 0.08102(10) 0.27373(8) 0.59240(7) 0.0566(5) Uiso 1 1 d D . . . .
O11 O 0.1258(3) 0.2963(2) 0.63081(17) 0.0881(16) Uiso 1 1 d D . . . .
O9 O 0.1358(3) 0.2763(3) 0.53390(17) 0.0599(18) Uiso 0.711(3) 1 d D . P A 1
O10 O -0.0036(3) 0.3287(3) 0.6109(3) 0.125(3) Uiso 0.711(3) 1 d D . P A 1
O12 O 0.0703(4) 0.2049(2) 0.6119(3) 0.084(2) Uiso 0.711(3) 1 d D . P A 1
O9A O 0.0948(9) 0.2882(7) 0.5321(6) 0.057(4) Uiso 0.289(3) 1 d . . P A 2
O10A O -0.0064(7) 0.2936(6) 0.5858(5) 0.030(3) Uiso 0.289(3) 1 d . . P A 2
O12A O 0.1061(6) 0.1903(5) 0.5992(4) 0.011(2) Uiso 0.289(3) 1 d . . P A 2
Cl7 Cl 0.99433(9) 0.03998(8) 0.36658(7) 0.0530(5) Uani 1 1 d . . . . .
O26 O 0.9746(3) 0.0226(2) 0.42769(18) 0.0765(16) Uani 1 1 d . . . . .
O28 O 1.0749(3) -0.0169(3) 0.3346(2) 0.0911(18) Uani 1 1 d . . . . .
O25 O 0.9191(3) 0.0442(2) 0.3443(2) 0.0798(17) Uani 1 1 d . . . . .
O27 O 1.0162(3) 0.1062(2) 0.3623(2) 0.0885(18) Uani 1 1 d . . . . .
Cl4 Cl 0.36468(13) 0.43426(10) 0.60661(12) 0.1097(9) Uani 1 1 d . . . . .
O14 O 0.4605(3) 0.4206(2) 0.5911(2) 0.0870(19) Uani 1 1 d . . . . .
O15 O 0.3179(3) 0.4926(2) 0.6455(2) 0.0860(18) Uani 1 1 d . . . . .
O16 O 0.3304(3) 0.3747(2) 0.6168(3) 0.107(2) Uani 1 1 d . . . . .
O13 O 0.3398(4) 0.4668(4) 0.5423(3) 0.150(3) Uani 1 1 d . . . . .
Cl5 Cl 0.42381(10) 0.07642(8) 0.38972(7) 0.0509(5) Uani 1 1 d . . . . .
O17 O 0.3580(3) 0.0518(2) 0.43429(19) 0.0663(15) Uani 1 1 d . . . . .
O19 O 0.5146(2) 0.0351(2) 0.39198(19) 0.0611(15) Uani 1 1 d . . . . .
O20 O 0.4125(3) 0.0699(2) 0.33250(17) 0.0841(18) Uani 1 1 d . . . . .
O18 O 0.4116(2) 0.15350(18) 0.40075(18) 0.0551(14) Uani 1 1 d . . . . .
Cl1 Cl 0.49628(15) 0.16042(13) 0.01604(10) 0.1092(8) Uiso 1 1 d . . . . .
O4 O 0.4234(4) 0.1462(3) 0.0594(3) 0.131(2) Uiso 1 1 d . . . . .
O1 O 0.5524(8) 0.1698(6) 0.0597(5) 0.196(5) Uiso 0.711(3) 1 d . . P A 1
O2 O 0.5281(5) 0.1201(4) -0.0378(3) 0.120(3) Uiso 0.711(3) 1 d . . P A 1
O3 O 0.4703(6) 0.2430(5) 0.0043(4) 0.130(3) Uiso 0.711(3) 1 d . . P A 1
O1A O 0.5708(7) 0.1523(6) 0.0364(5) 0.030(3) Uiso 0.289(3) 1 d . . P A 2
O2A O 0.5086(11) 0.0787(9) -0.0096(8) 0.095(6) Uiso 0.289(3) 1 d . . P A 2
O3A O 0.4592(11) 0.2041(9) -0.0314(7) 0.085(5) Uiso 0.289(3) 1 d . . P A 2
Cl2 Cl 0.1084(2) 0.41513(19) 0.15462(15) 0.1932(14) Uiso 1 1 d . . . . .
O7 O 0.0607(6) 0.4716(5) 0.2073(4) 0.242(4) Uiso 1 1 d . . . . .
O5 O 0.1756(7) 0.4466(6) 0.1037(5) 0.290(5) Uiso 1 1 d . . . . .
O6 O 0.1566(7) 0.3295(6) 0.1834(5) 0.293(5) Uiso 1 1 d . . . . .
O8 O 0.0297(7) 0.4211(6) 0.1191(5) 0.283(5) Uiso 1 1 d . . . . .
O31 O 1.0041(5) -0.1006(4) 0.1031(3) 0.167(3) Uiso 1 1 d . . . . .
C19 C 1.2432(7) 0.2763(4) 0.0205(4) 0.125(4) Uani 1 1 d . . . . .
H19A H 1.3047 0.2761 0.0157 0.150 Uiso 1 1 calc R U . . .
O29 O 0.9855(6) -0.2083(5) 0.0845(4) 0.244(4) Uiso 1 1 d . . . . .
C14 C 0.7900(4) 0.2379(4) 0.0936(3) 0.091(3) Uani 1 1 d . . . . .
H14A H 0.7879 0.2880 0.0827 0.136 Uiso 1 1 calc R U . . .
H14B H 0.7396 0.2381 0.1285 0.136 Uiso 1 1 calc R U . . .
H14C H 0.7842 0.2120 0.0602 0.136 Uiso 1 1 calc R U . . .
C15 C 0.9526(6) 0.2867(7) -0.0010(3) 0.150(7) Uani 0.711(3) 1 d D . P A 1
H15A H 0.8863 0.3056 0.0052 0.225 Uiso 0.711(3) 1 calc R U P A 1
H15B H 0.9757 0.2427 -0.0267 0.225 Uiso 0.711(3) 1 calc R U P A 1
H15C H 0.9815 0.3234 -0.0200 0.225 Uiso 0.711(3) 1 calc R U P A 1
C15A C 0.8959(15) 0.3274(12) 0.0619(10) 0.072(8) Uiso 0.289(3) 1 d . . P A 2
H15D H 0.8438 0.3154 0.0891 0.108 Uiso 0.289(3) 1 calc R U P A 2
H15E H 0.8838 0.3378 0.0228 0.108 Uiso 0.289(3) 1 calc R U P A 2
H15F H 0.9050 0.3702 0.0777 0.108 Uiso 0.289(3) 1 calc R U P A 2

loop_
_atom_site_aniso_label
_atom_site_aniso_U_11
_atom_site_aniso_U_22
_atom_site_aniso_U_33
_atom_site_aniso_U_23
_atom_site_aniso_U_13
_atom_site_aniso_U_12
Co3 0.0314(4) 0.0221(4) 0.0448(4) -0.0048(3) -0.0111(3) -0.0074(3)
Co4 0.0503(5) 0.0353(4) 0.0470(5) -0.0123(4) -0.0013(4) -0.0138(4)
Co2 0.0285(3) 0.0262(4) 0.0385(4) 0.0006(3) -0.0115(3) -0.0110(3)
Co1 0.0429(4) 0.0530(5) 0.0358(4) -0.0043(4) -0.0063(3) -0.0256(3)
N13 0.024(2) 0.039(3) 0.025(2) 0.009(2) 0.0000(18) -0.0070(19)
N12 0.033(2) 0.035(2) 0.034(3) -0.007(2) 0.008(2) -0.0164(19)
N20 0.023(2) 0.023(2) 0.032(2) -0.0102(19) -0.0096(17) -0.0037(17)
N16 0.019(2) 0.029(2) 0.048(3) -0.015(2) -0.0086(18) -0.0004(18)
N21 0.020(2) 0.023(2) 0.046(3) 0.001(2) -0.0108(18) 0.0002(18)
N26 0.027(2) 0.028(2) 0.042(2) 0.004(2) -0.0141(18) -0.0074(18)
N19 0.029(2) 0.018(2) 0.046(2) -0.0052(19) -0.0199(17) -0.0029(17)
N4 0.035(2) 0.046(3) 0.030(2) -0.017(2) 0.004(2) -0.006(2)
N28 0.026(2) 0.028(2) 0.037(2) -0.010(2) -0.0071(18) -0.0056(18)
N25 0.034(2) 0.025(2) 0.041(3) 0.017(2) -0.0110(19) -0.0098(19)
N29 0.029(2) 0.052(3) 0.045(2) -0.025(2) -0.0068(19) -0.0153(19)
N27 0.023(2) 0.026(2) 0.044(2) 0.008(2) -0.0119(18) -0.0110(17)
N5 0.025(2) 0.042(3) 0.040(3) -0.021(2) 0.006(2) 0.004(2)
N22 0.037(2) 0.024(2) 0.045(2) 0.006(2) -0.0253(17) -0.0095(18)
N24 0.021(2) 0.024(2) 0.042(2) -0.014(2) -0.0059(18) 0.0017(18)
N15 0.048(2) 0.030(2) 0.032(2) 0.001(2) -0.011(2) -0.012(2)
N1 0.031(2) 0.042(3) 0.047(3) 0.005(2) -0.0120(19) -0.0179(19)
N17 0.056(3) 0.028(2) 0.046(3) 0.006(2) -0.024(2) -0.015(2)
N3 0.060(2) 0.049(3) 0.042(3) 0.007(2) -0.022(2) -0.036(2)
N14 0.033(2) 0.035(2) 0.032(2) 0.005(2) -0.0086(18) -0.0130(19)
N11 0.047(3) 0.025(2) 0.061(3) -0.013(2) -0.005(2) -0.010(2)
N18 0.041(2) 0.020(2) 0.050(3) 0.001(2) -0.017(2) -0.0078(19)
N8 0.046(3) 0.037(3) 0.055(3) -0.019(2) 0.007(3) 0.000(2)
N23 0.0163(19) 0.035(3) 0.059(3) 0.001(2) -0.0178(18) -0.0036(18)
N2 0.040(3) 0.042(3) 0.038(3) -0.012(2) -0.004(2) 0.001(2)
N30 0.033(2) 0.056(3) 0.023(2) 0.010(2) -0.0105(17) -0.0208(19)
N32 0.049(3) 0.044(3) 0.053(3) -0.009(2) -0.012(2) -0.020(2)
N9 0.046(3) 0.066(3) 0.034(3) -0.011(2) -0.004(2) -0.012(2)
N31 0.036(2) 0.066(3) 0.031(2) -0.011(2) -0.0104(18) -0.018(2)
N10 0.069(3) 0.039(3) 0.080(3) -0.015(3) -0.019(3) -0.017(2)
N6 0.062(3) 0.044(3) 0.054(3) 0.002(3) -0.018(2) -0.015(2)
N7 0.126(4) 0.046(3) 0.108(4) 0.015(3) -0.082(3) -0.020(3)
C49 0.024(3) 0.029(3) 0.016(3) 0.010(2) 0.001(2) -0.003(2)
C50 0.056(3) 0.010(3) 0.037(3) 0.000(2) -0.017(2) -0.009(2)
C70 0.014(2) 0.041(3) 0.051(3) -0.018(3) 0.004(2) -0.011(2)
C30 0.047(3) 0.024(3) 0.038(3) -0.006(2) -0.020(2) -0.003(2)
C29 0.028(3) 0.034(3) 0.040(3) 0.006(3) 0.005(3) -0.010(2)
C12 0.058(3) 0.044(3) 0.025(3) -0.009(3) -0.015(2) -0.010(3)
C52 0.023(2) 0.039(3) 0.016(2) 0.001(2) -0.0079(18) -0.018(2)
C11 0.028(3) 0.063(4) 0.048(3) -0.028(3) -0.007(2) 0.002(3)
C56 0.047(3) 0.031(3) 0.052(4) -0.003(3) -0.007(3) -0.017(2)
C2 0.073(4) 0.055(4) 0.050(4) -0.001(3) 0.001(3) -0.037(3)
C65 0.029(3) 0.049(3) 0.037(3) -0.005(3) -0.007(2) -0.023(2)
C64 0.062(3) 0.041(3) 0.072(4) 0.010(3) -0.027(3) -0.023(3)
C41 0.047(3) 0.032(3) 0.050(4) -0.014(3) 0.009(3) -0.015(3)
C69 0.020(2) 0.044(3) 0.028(3) -0.004(2) -0.006(2) -0.021(2)
C68 0.008(2) 0.024(3) 0.056(3) -0.019(3) 0.010(2) -0.008(2)
C21 0.072(4) 0.076(4) 0.049(4) -0.011(3) -0.003(3) -0.029(3)
C62 0.070(4) 0.067(4) 0.058(4) -0.028(3) 0.007(3) -0.039(3)
C80 0.071(4) 0.062(4) 0.050(4) -0.001(3) 0.014(4) -0.035(3)
C37 0.031(3) 0.039(3) 0.035(3) 0.008(3) -0.002(2) -0.025(2)
C72 0.026(3) 0.032(3) 0.061(4) -0.010(3) -0.006(3) -0.008(2)
C36 0.025(3) 0.014(3) 0.057(3) -0.005(3) -0.005(3) -0.002(2)
C13 0.103(5) 0.058(4) 0.014(3) -0.010(3) -0.018(3) -0.013(4)
C60 0.056(3) 0.016(3) 0.049(3) -0.002(2) -0.023(2) -0.017(2)
C40 0.022(3) 0.030(3) 0.049(3) -0.006(3) -0.008(2) -0.001(2)
C74 0.050(3) 0.034(3) 0.091(4) -0.006(3) -0.026(3) -0.009(3)
C76 0.049(3) 0.041(3) 0.043(3) 0.013(3) -0.022(2) -0.020(3)
C26 0.038(3) 0.040(4) 0.102(4) 0.007(4) -0.040(3) 0.002(3)
C48 0.037(3) 0.018(3) 0.032(3) 0.000(2) -0.009(2) -0.009(2)
C45 0.029(3) 0.026(3) 0.071(4) -0.010(3) -0.020(2) -0.013(2)
C51 0.052(3) 0.009(3) 0.064(3) -0.003(2) -0.036(2) -0.005(2)
C33 0.024(3) 0.024(3) 0.039(3) -0.008(3) 0.003(2) -0.004(2)
C73 0.028(2) 0.058(3) 0.030(3) 0.003(3) -0.010(2) -0.023(2)
C16 0.084(5) 0.041(4) 0.070(4) -0.024(3) -0.021(4) 0.005(4)
C10 0.040(3) 0.023(3) 0.040(3) -0.007(3) -0.017(2) 0.003(2)
C38 0.047(3) 0.019(3) 0.076(4) -0.024(3) -0.021(3) 0.003(3)
C57 0.016(2) 0.041(3) 0.046(3) -0.002(3) 0.003(2) -0.017(2)
C63 0.071(4) 0.054(4) 0.058(4) 0.002(3) -0.020(3) -0.017(3)
C32 0.027(3) 0.039(3) 0.059(3) -0.005(3) -0.012(2) -0.017(2)
C35 0.131(5) 0.048(4) 0.045(4) 0.014(3) -0.020(4) -0.043(3)
C9 0.016(3) 0.055(4) 0.045(3) -0.003(3) -0.003(2) -0.009(2)
C53 0.044(3) 0.021(3) 0.044(3) 0.003(2) -0.021(2) -0.011(2)
C27 0.069(5) 0.047(4) 0.067(4) -0.012(4) 0.003(4) -0.004(4)
C67 0.069(4) 0.028(3) 0.091(4) 0.018(3) -0.033(3) -0.015(3)
C44 0.032(3) 0.044(3) 0.054(4) 0.002(3) -0.007(3) -0.010(3)
C34 0.086(4) 0.034(4) 0.090(4) 0.000(4) -0.041(3) -0.005(3)
C5 0.051(3) 0.036(3) 0.033(3) -0.007(3) -0.021(2) -0.001(3)
C7 0.047(3) 0.065(4) 0.058(4) -0.014(3) -0.004(3) -0.024(3)
C58 0.036(3) 0.059(4) 0.050(4) -0.026(3) 0.006(3) -0.013(3)
C55 0.041(3) 0.071(4) 0.113(5) 0.030(4) -0.022(3) -0.025(3)
C47 0.114(4) 0.026(3) 0.084(4) 0.007(3) -0.067(3) -0.018(3)
C61 0.038(3) 0.040(3) 0.056(4) -0.013(3) -0.007(3) -0.021(2)
C8 0.028(3) 0.041(3) 0.045(3) -0.018(3) 0.000(3) -0.003(3)
C59 0.018(3) 0.049(4) 0.063(4) -0.006(3) 0.000(3) -0.007(3)
C42 0.038(3) 0.069(4) 0.052(4) 0.002(3) -0.010(3) -0.025(3)
C66 0.092(4) 0.041(4) 0.092(4) 0.006(4) -0.061(3) 0.007(4)
C25 0.055(4) 0.053(4) 0.041(4) -0.018(3) 0.015(3) -0.021(3)
C71 0.036(3) 0.034(3) 0.050(4) -0.001(3) 0.006(3) -0.011(3)
C28 0.039(3) 0.024(3) 0.047(3) -0.008(3) -0.005(3) -0.006(2)
C1 0.037(3) 0.055(4) 0.065(4) -0.014(3) 0.004(3) -0.021(3)
C39 0.046(3) 0.068(4) 0.055(4) -0.011(3) -0.014(3) -0.026(3)
C18 0.149(7) 0.097(5) 0.090(6) -0.010(5) 0.034(6) -0.070(4)
C17 0.172(7) 0.039(4) 0.077(5) -0.003(4) -0.022(5) -0.037(4)
C31 0.049(3) 0.050(4) 0.039(3) 0.004(3) -0.021(2) -0.007(3)
C75 0.063(4) 0.092(5) 0.047(4) 0.010(4) -0.022(3) -0.026(3)
C54 0.028(3) 0.024(3) 0.140(6) 0.015(4) -0.020(3) -0.004(3)
C22 0.091(4) 0.099(5) 0.060(4) 0.001(4) -0.016(3) -0.057(3)
C24 0.067(4) 0.044(4) 0.059(4) -0.018(3) -0.016(3) 0.003(3)
C46 0.049(3) 0.041(3) 0.074(4) -0.003(3) -0.029(3) -0.023(2)
C78 0.064(4) 0.082(4) 0.038(3) 0.000(3) -0.013(3) -0.035(3)
C77 0.059(3) 0.071(4) 0.047(3) -0.006(3) -0.030(3) -0.010(3)
C4 0.084(4) 0.019(3) 0.060(4) -0.007(3) -0.033(3) -0.009(3)
C79 0.100(5) 0.047(4) 0.049(4) -0.009(3) -0.005(4) -0.023(3)
C43 0.034(3) 0.065(4) 0.085(4) -0.031(3) 0.001(3) -0.023(3)
C20 0.047(4) 0.062(4) 0.109(5) -0.048(4) 0.010(4) -0.004(3)
C23 0.064(4) 0.056(4) 0.073(4) -0.032(3) 0.008(4) -0.025(3)
C6 0.087(5) 0.084(5) 0.063(4) -0.014(4) -0.013(4) -0.034(4)
C3 0.033(3) 0.054(4) 0.052(4) 0.011(3) 0.012(3) -0.016(3)
Cl6 0.1023(13) 0.0966(13) 0.0763(13) -0.0146(11) 0.0075(11) -0.0589(9)
O23 0.168(4) 0.148(4) 0.111(4) -0.069(3) 0.038(3) -0.120(3)
O24 0.259(6) 0.183(5) 0.088(4) 0.011(4) 0.008(4) -0.147(4)
O22 0.157(5) 0.102(4) 0.099(4) -0.022(3) 0.038(4) -0.039(4)
O21 0.156(5) 0.235(8) 0.241(6) 0.040(6) -0.132(4) 0.040(5)
Cl7 0.0404(7) 0.0550(9) 0.0693(10) -0.0099(8) -0.0121(7) -0.0224(6)
O26 0.094(3) 0.091(3) 0.058(3) -0.006(2) 0.001(2) -0.063(2)
O28 0.042(2) 0.102(4) 0.120(3) -0.044(3) -0.019(2) 0.000(2)
O25 0.062(3) 0.080(3) 0.104(3) 0.010(3) -0.035(2) -0.019(2)
O27 0.110(3) 0.066(3) 0.094(3) -0.018(3) 0.008(3) -0.060(2)
Cl4 0.0613(12) 0.0439(10) 0.204(2) -0.0320(13) 0.0043(14) -0.0149(9)
O14 0.055(3) 0.057(3) 0.144(4) 0.023(3) -0.025(3) -0.014(2)
O15 0.089(3) 0.057(3) 0.100(3) -0.017(3) 0.000(3) -0.021(2)
O16 0.114(4) 0.044(3) 0.174(5) 0.006(3) -0.050(3) -0.028(2)
O13 0.159(5) 0.159(5) 0.149(5) 0.023(4) -0.058(4) -0.059(4)
Cl5 0.0377(8) 0.0442(9) 0.0610(10) 0.0038(8) -0.0004(7) -0.0083(7)
O17 0.062(3) 0.052(2) 0.084(3) 0.021(2) -0.008(2) -0.0282(19)
O19 0.040(2) 0.037(2) 0.100(3) 0.012(2) -0.021(2) -0.0004(19)
O20 0.133(4) 0.070(3) 0.052(3) -0.002(2) -0.031(2) -0.026(3)
O18 0.032(2) 0.023(2) 0.100(3) -0.009(2) -0.009(2) 0.0023(17)
C19 0.140(8) 0.065(5) 0.109(7) 0.012(5) 0.013(6) 0.019(6)
C14 0.080(5) 0.110(6) 0.077(5) 0.023(5) -0.037(4) -0.008(4)
C15 0.118(10) 0.168(13) 0.159(12) -0.024(11) -0.018(9) -0.046(9)

loop_
_atom_type_symbol
_atom_type_description
_atom_type_scat_dispersion_real
_atom_type_scat_dispersion_imag
_atom_type_scat_source
C C 0.0033 0.0016 'International Tables Vol C Tables 4.2.6.8 and 6.1.1.4'
H H 0.0000 0.0000 'International Tables Vol C Tables 4.2.6.8 and 6.1.1.4'
Cl Cl 0.1484 0.1585 'International Tables Vol C Tables 4.2.6.8 and 6.1.1.4'
Co Co 0.3494 0.9721 'International Tables Vol C Tables 4.2.6.8 and 6.1.1.4'
N N 0.0061 0.0033 'International Tables Vol C Tables 4.2.6.8 and 6.1.1.4'
O O 0.0106 0.0060 'International Tables Vol C Tables 4.2.6.8 and 6.1.1.4'

loop_
_geom_angle_atom_site_label_1
_geom_angle_atom_site_label_2
_geom_angle_atom_site_label_3
_geom_angle
N14 Co3 N13 82.04(17)
N14 Co3 N19 174.17(19)
N13 Co3 N19 93.21(16)
N14 Co3 N16 82.73(17)
N13 Co3 N16 164.76(17)
N19 Co3 N16 101.96(17)
N14 Co3 N17 104.04(18)
N13 Co3 N17 94.53(17)
N19 Co3 N17 79.62(17)
N16 Co3 N17 89.68(17)
N14 Co3 N20 97.39(17)
N13 Co3 N20 93.68(17)
N19 Co3 N20 79.47(16)
N16 Co3 N20 87.73(16)
N17 Co3 N20 157.90(16)
N11 Co4 N6 176.28(19)
N11 Co4 N9 81.56(19)
N6 Co4 N9 102.1(2)
N11 Co4 N12 80.51(18)
N6 Co4 N12 95.82(18)
N9 Co4 N12 162.00(19)
N11 Co4 N8 100.6(2)
N6 Co4 N8 79.9(2)
N9 Co4 N8 94.13(19)
N12 Co4 N8 90.66(18)
N11 Co4 N5 97.17(19)
N6 Co4 N5 82.43(19)
N9 Co4 N5 87.19(18)
N12 Co4 N5 93.52(17)
N8 Co4 N5 162.19(19)
N22 Co2 N21 82.23(17)
N22 Co2 N24 81.86(17)
N21 Co2 N24 164.05(16)
N22 Co2 N27 177.22(16)
N21 Co2 N27 95.70(16)
N24 Co2 N27 100.24(17)
N22 Co2 N25 103.19(16)
N21 Co2 N25 92.56(17)
N24 Co2 N25 90.07(17)
N27 Co2 N25 78.70(16)
N22 Co2 N28 98.60(16)
N21 Co2 N28 95.25(17)
N24 Co2 N28 88.14(16)
N27 Co2 N28 79.71(16)
N25 Co2 N28 157.65(15)
N30 Co1 N3 175.2(2)
N30 Co1 N32 80.57(18)
N3 Co1 N32 102.33(18)
N30 Co1 N29 81.88(17)
N3 Co1 N29 95.28(18)
N32 Co1 N29 162.40(17)
N30 Co1 N1 104.69(17)
N3 Co1 N1 79.25(18)
N32 Co1 N1 89.44(19)
N29 Co1 N1 93.67(18)
N30 Co1 N4 97.40(18)
N3 Co1 N4 78.71(18)
N32 Co1 N4 93.85(18)
N29 Co1 N4 89.77(17)
N1 Co1 N4 157.91(16)
O31 Cl8 O32 123.8(5)
O31 Cl8 O30 104.1(4)
O32 Cl8 O30 116.0(3)
O31 Cl8 O29 107.4(5)
O32 Cl8 O29 94.5(5)
O30 Cl8 O29 109.9(5)
C32 N13 C30 119.5(4)
C32 N13 Co3 111.3(3)
C30 N13 Co3 128.9(4)
C31 N12 C29 117.2(5)
C31 N12 Co4 131.2(4)
C29 N12 Co4 111.4(3)
C51 N20 C49 115.5(4)
C51 N20 Co3 135.1(3)
C49 N20 Co3 109.3(3)
C40 N16 C36 120.7(4)
C40 N16 Co3 127.5(3)
C36 N16 Co3 111.9(3)
C50 N21 C52 117.0(4)
C50 N21 Co2 129.5(4)
C52 N21 Co2 113.0(3)
N27 N26 C65 114.1(4)
N27 N26 C66 122.8(4)
C65 N26 C66 118.9(4)
C48 N19 N18 124.9(4)
C48 N19 Co3 119.3(3)
N18 N19 Co3 115.8(3)
C11 N4 C9 118.6(5)
C11 N4 Co1 131.1(4)
C9 N4 Co1 109.8(3)
C71 N28 C69 118.3(4)
C71 N28 Co2 131.6(3)
C69 N28 Co2 110.0(3)
C65 N25 C61 116.9(4)
C65 N25 Co2 114.0(3)
C61 N25 Co2 129.0(3)
C70 N29 C72 120.1(4)
C70 N29 Co1 129.1(3)
C72 N29 Co1 110.8(4)
C68 N27 N26 126.8(4)
C68 N27 Co2 117.0(3)
N26 N27 Co2 116.2(3)
C10 N5 C12 120.6(5)
C10 N5 Co4 131.4(4)
C12 N5 Co4 107.6(3)
N23 N22 C53 126.8(4)
N23 N22 Co2 116.8(3)
C53 N22 Co2 116.2(3)
C60 N24 C56 117.3(4)
C60 N24 Co2 128.1(3)
C56 N24 Co2 114.5(4)
C36 N15 N14 112.2(4)
C36 N15 C35 121.1(4)
N14 N15 C35 125.0(4)
C1 N1 C5 115.9(5)
C1 N1 Co1 130.3(4)
C5 N1 Co1 113.4(3)
C45 N17 C41 115.1(5)
C45 N17 Co3 113.1(4)
C41 N17 Co3 131.6(4)
C8 N3 N2 122.3(4)
C8 N3 Co1 119.8(4)
N2 N3 Co1 117.3(3)
C33 N14 N15 123.0(4)
C33 N14 Co3 120.8(3)
N15 N14 Co3 116.3(3)
C28 N11 N10 123.1(4)
C28 N11 Co4 119.3(3)
N10 N11 Co4 116.9(4)
N19 N18 C45 114.8(4)
N19 N18 C46 123.2(4)
C45 N18 C46 117.1(4)
C16 N8 C20 119.4(6)
C16 N8 Co4 108.7(4)
C20 N8 Co4 131.9(4)
N22 N23 C55 121.6(4)
N22 N23 C56 113.6(4)
C55 N23 C56 118.9(5)
N3 N2 C5 113.8(4)
N3 N2 C6 119.5(4)
C5 N2 C6 117.3(5)
N31 N30 C73 123.1(4)
N31 N30 Co1 118.3(3)
C73 N30 Co1 118.3(3)
C76 N32 C80 121.8(5)
C76 N32 Co1 113.7(3)
C80 N32 Co1 123.7(4)
C25 N9 C21 119.9(5)
C25 N9 Co4 113.6(4)
C21 N9 Co4 126.4(4)
N30 N31 C76 112.0(4)
N30 N31 C75 122.6(4)
C76 N31 C75 118.6(5)
C25 N10 N11 111.1(4)
C25 N10 C26 121.0(5)
N11 N10 C26 120.4(5)
C13 N6 N7 122.7(5)
C13 N6 Co4 120.2(4)
N7 N6 Co4 116.8(4)
C16 N7 N6 112.9(5)
C16 N7 C15A 126.9(12)
N6 N7 C15A 113.4(10)
C16 N7 C15 102.3(6)
N6 N7 C15 126.6(7)
N20 C49 C50 117.7(4)
N20 C49 C48 116.7(4)
C50 C49 C48 125.6(4)
N21 C50 C49 124.5(4)
N21 C50 H50A 117.7
C49 C50 H50A 117.7
N29 C70 C69 121.9(4)
N29 C70 H70A 119.1
C69 C70 H70A 119.1
C29 C30 N13 121.5(5)
C29 C30 H30A 119.3
N13 C30 H30A 119.3
C30 C29 N12 120.3(4)
C30 C29 C28 126.4(5)
N12 C29 C28 113.4(5)
C11 C12 N5 118.3(5)
C11 C12 C13 124.9(5)
N5 C12 C13 116.8(5)
N21 C52 C51 118.5(4)
N21 C52 C53 115.6(4)
C51 C52 C53 125.8(4)
N4 C11 C12 121.9(5)
N4 C11 H11A 119.0
C12 C11 H11A 119.0
C57 C56 N24 125.3(5)
C57 C56 N23 122.3(5)
N24 C56 N23 112.4(4)
C1 C2 C3 120.3(6)
C1 C2 H2A 119.8
C3 C2 H2A 119.8
N25 C65 C64 121.9(5)
N25 C65 N26 116.2(4)
C64 C65 N26 121.9(4)
C63 C64 C65 120.0(5)
C63 C64 H64A 120.0
C65 C64 H64A 120.0
C42 C41 N17 124.0(5)
C42 C41 H41A 118.0
N17 C41 H41A 118.0
N28 C69 C70 119.0(4)
N28 C69 C68 118.3(4)
C70 C69 C68 122.7(4)
N27 C68 C69 114.9(4)
N27 C68 C67 124.5(5)
C69 C68 C67 120.5(5)
N9 C21 C22 120.7(6)
N9 C21 H21 119.6
C22 C21 H21 119.6
C63 C62 C61 118.3(5)
C63 C62 H62A 120.9
C61 C62 H62A 120.9
N32 C80 C79 116.3(5)
N32 C80 H80 121.8
C79 C80 H80 121.8
C38 C37 C36 116.3(5)
C38 C37 H37A 121.9
C36 C37 H37A 121.9
N29 C72 C71 116.0(5)
N29 C72 C73 117.8(5)
C71 C72 C73 126.0(4)
N16 C36 C37 121.4(5)
N16 C36 N15 115.9(4)
C37 C36 N15 122.6(4)
N6 C13 C12 112.5(5)
N6 C13 C14 131.5(6)
C12 C13 C14 115.8(6)
N24 C60 C59 120.3(4)
N24 C60 H60A 119.8
C59 C60 H60A 119.8
N16 C40 C39 120.3(5)
N16 C40 H40A 119.8
C39 C40 H40A 119.8
C73 C74 H74A 109.5
C73 C74 H74B 109.5
H74A C74 H74B 109.5
C73 C74 H74C 109.5
H74A C74 H74C 109.5
H74B C74 H74C 109.5
N32 C76 C77 121.6(5)
N32 C76 N31 114.9(5)
C77 C76 N31 123.4(5)
N10 C26 H26A 109.5
N10 C26 H26B 109.5
H26A C26 H26B 109.5
N10 C26 H26C 109.5
H26A C26 H26C 109.5
H26B C26 H26C 109.5
N19 C48 C49 114.1(4)
N19 C48 C47 127.0(5)
C49 C48 C47 118.3(5)
N17 C45 C44 122.8(5)
N17 C45 N18 115.9(4)
C44 C45 N18 121.3(5)
N20 C51 C52 125.0(4)
N20 C51 H51A 117.5
C52 C51 H51A 117.5
N14 C33 C32 107.9(4)
N14 C33 C34 128.7(4)
C32 C33 C34 123.3(5)
N30 C73 C72 109.3(4)
N30 C73 C74 127.4(5)
C72 C73 C74 123.1(5)
N8 C16 N7 121.6(6)
N8 C16 C17 118.0(7)
N7 C16 C17 120.4(6)
N5 C10 C9 122.4(5)
N5 C10 H10A 118.8
C9 C10 H10A 118.8
C37 C38 C39 124.7(5)
C37 C38 H38A 117.6
C39 C38 H38A 117.6
C56 C57 C58 115.4(5)
C56 C57 H57A 122.3
C58 C57 H57A 122.3
C64 C63 C62 121.7(6)
C64 C63 H63A 119.2
C62 C63 H63A 119.2
N13 C32 C31 117.7(4)
N13 C32 C33 116.9(5)
C31 C32 C33 125.2(5)
N15 C35 H35A 109.5
N15 C35 H35B 109.5
H35A C35 H35B 109.5
N15 C35 H35C 109.5
H35A C35 H35C 109.5
H35B C35 H35C 109.5
N4 C9 C10 117.9(5)
N4 C9 C8 114.4(5)
C10 C9 C8 127.6(5)
N22 C53 C52 113.0(4)
N22 C53 C54 124.8(5)
C52 C53 C54 122.3(5)
C28 C27 H27A 109.5
C28 C27 H27B 109.5
H27A C27 H27B 109.5
C28 C27 H27C 109.5
H27A C27 H27C 109.5
H27B C27 H27C 109.5
C68 C67 H67A 109.5
C68 C67 H67B 109.5
H67A C67 H67B 109.5
C68 C67 H67C 109.5
H67A C67 H67C 109.5
H67B C67 H67C 109.5
C43 C44 C45 118.2(5)
C43 C44 H44A 120.9
C45 C44 H44A 120.9
C33 C34 H34A 109.5
C33 C34 H34B 109.5
H34A C34 H34B 109.5
C33 C34 H34C 109.5
H34A C34 H34C 109.5
H34B C34 H34C 109.5
N1 C5 C4 122.2(5)
N1 C5 N2 115.6(5)
C4 C5 N2 122.2(5)
C8 C7 H7A 109.5
C8 C7 H7B 109.5
H7A C7 H7B 109.5
C8 C7 H7C 109.5
H7A C7 H7C 109.5
H7B C7 H7C 109.5
C59 C58 C57 122.6(5)
C59 C58 H58A 118.7
C57 C58 H58A 118.7
N23 C55 H55A 109.5
N23 C55 H55B 109.5
H55A C55 H55B 109.5
N23 C55 H55C 109.5
H55A C55 H55C 109.5
H55B C55 H55C 109.5
C48 C47 H47A 109.5
C48 C47 H47B 109.5
H47A C47 H47B 109.5
C48 C47 H47C 109.5
H47A C47 H47C 109.5
H47B C47 H47C 109.5
C62 C61 N25 121.2(5)
C62 C61 H61A 119.4
N25 C61 H61A 119.4
N3 C8 C9 114.3(5)
N3 C8 C7 123.7(5)
C9 C8 C7 121.7(5)
C58 C59 C60 119.1(6)
C58 C59 H59A 120.4
C60 C59 H59A 120.4
C41 C42 C43 118.9(6)
C41 C42 H42A 120.6
C43 C42 H42A 120.6
N26 C66 H66A 109.5
N26 C66 H66B 109.5
H66A C66 H66B 109.5
N26 C66 H66C 109.5
H66A C66 H66C 109.5
H66B C66 H66C 109.5
N9 C25 N10 116.3(5)
N9 C25 C24 123.0(6)
N10 C25 C24 120.6(5)
N28 C71 C72 124.1(5)
N28 C71 H71A 117.9
C72 C71 H71A 117.9
N11 C28 C29 113.0(5)
N11 C28 C27 127.3(4)
C29 C28 C27 119.6(5)
C2 C1 N1 123.8(5)
C2 C1 H1A 118.1
N1 C1 H1A 118.1
C38 C39 C40 116.5(5)
C38 C39 H39A 121.8
C40 C39 H39A 121.8
C19 C18 C17 125.1(8)
C19 C18 H18A 117.5
C17 C18 H18A 117.5
C18 C17 C16 115.0(7)
C18 C17 H17A 122.5
C16 C17 H17A 122.5
N12 C31 C32 123.1(5)
N12 C31 H31A 118.5
C32 C31 H31A 118.5
N31 C75 H75A 109.5
N31 C75 H75B 109.5
H75A C75 H75B 109.5
N31 C75 H75C 109.5
H75A C75 H75C 109.5
H75B C75 H75C 109.5
C53 C54 H54A 109.5
C53 C54 H54B 109.5
H54A C54 H54B 109.5
C53 C54 H54C 109.5
H54A C54 H54C 109.5
H54B C54 H54C 109.5
C21 C22 C23 116.1(6)
C21 C22 H22A 121.9
C23 C22 H22A 121.9
C23 C24 C25 118.0(6)
C23 C24 H24 121.0
C25 C24 H24 121.0
N18 C46 H46A 109.5
N18 C46 H46B 109.5
H46A C46 H46B 109.5
N18 C46 H46C 109.5
H46A C46 H46C 109.5
H46B C46 H46C 109.5
C79 C78 C77 125.6(6)
C79 C78 H78A 117.2
C77 C78 H78A 117.2
C76 C77 C78 116.5(5)
C76 C77 H77A 121.7
C78 C77 H77A 121.7
C3 C4 C5 118.8(5)
C3 C4 H4A 120.6
C5 C4 H4A 120.6
C78 C79 C80 117.6(5)
C78 C79 H79A 121.2
C80 C79 H79A 121.2
C44 C43 C42 121.0(6)
C44 C43 H43A 119.5
C42 C43 H43A 119.5
N8 C20 C19 131.4(7)
N8 C20 H20A 114.3
C19 C20 H20A 114.3
C24 C23 C22 122.0(5)
C24 C23 H23A 119.0
C22 C23 H23A 119.0
N2 C6 H6A 109.5
N2 C6 H6B 109.5
H6A C6 H6B 109.5
N2 C6 H6C 109.5
H6A C6 H6C 109.5
H6B C6 H6C 109.5
C2 C3 C4 118.5(6)
C2 C3 H3A 120.7
C4 C3 H3A 120.7
O23 Cl6 O22 105.7(4)
O23 Cl6 O21 107.7(5)
O22 Cl6 O21 108.7(4)
O23 Cl6 O24 102.9(4)
O22 Cl6 O24 113.4(4)
O21 Cl6 O24 117.4(5)
O10A Cl3 O9A 77.8(7)
O9 Cl3 O10 117.8(4)
O9 Cl3 O12 117.2(3)
O10 Cl3 O12 110.2(4)
O10A Cl3 O11 135.1(5)
O9A Cl3 O11 124.3(7)
O9 Cl3 O11 105.3(3)
O10 Cl3 O11 96.8(3)
O12 Cl3 O11 106.8(3)
O10A Cl3 O12A 105.1(6)
O9A Cl3 O12A 108.5(7)
O11 Cl3 O12A 103.0(4)
Cl3 O9A O10A 50.7(6)
Cl3 O10A O9A 51.6(6)
O25 Cl7 O27 112.0(3)
O25 Cl7 O26 109.7(3)
O27 Cl7 O26 107.6(3)
O25 Cl7 O28 110.9(3)
O27 Cl7 O28 108.5(3)
O26 Cl7 O28 108.0(3)
O15 Cl4 O16 115.1(3)
O15 Cl4 O14 114.2(3)
O16 Cl4 O14 117.7(3)
O15 Cl4 O13 101.8(3)
O16 Cl4 O13 103.5(4)
O14 Cl4 O13 101.2(3)
O20 Cl5 O17 111.3(3)
O20 Cl5 O19 110.0(3)
O17 Cl5 O19 109.5(2)
O20 Cl5 O18 107.0(3)
O17 Cl5 O18 109.9(2)
O19 Cl5 O18 109.1(2)
O1A Cl1 O4 112.6(5)
O2 Cl1 O4 118.0(5)
O1A Cl1 O3A 134.7(9)
O4 Cl1 O3A 108.6(7)
O2 Cl1 O3 110.4(5)
O4 Cl1 O3 108.3(4)
O2 Cl1 O1 127.9(5)
O4 Cl1 O1 96.8(5)
O3 Cl1 O1 91.6(6)
O1A Cl1 O2A 104.2(8)
O4 Cl1 O2A 83.0(6)
O3A Cl1 O2A 98.6(9)
O7 Cl2 O5 109.9(6)
O7 Cl2 O8 104.4(5)
O5 Cl2 O8 97.4(6)
O7 Cl2 O6 108.8(5)
O5 Cl2 O6 117.1(6)
O8 Cl2 O6 118.3(6)
C18 C19 C20 111.1(9)
C18 C19 H19A 124.5
C20 C19 H19A 124.5
C13 C14 H14A 109.5
C13 C14 H14B 109.5
H14A C14 H14B 109.5
C13 C14 H14C 109.5
H14A C14 H14C 109.5
H14B C14 H14C 109.5
N7 C15 H15A 109.5
N7 C15 H15B 109.5
H15A C15 H15B 109.5
N7 C15 H15C 109.5
H15A C15 H15C 109.5
H15B C15 H15C 109.5
N7 C15A H15D 109.5
N7 C15A H15E 109.5
H15D C15A H15E 109.5
N7 C15A H15F 109.5
H15D C15A H15F 109.5
H15E C15A H15F 109.5

loop_
_geom_bond_atom_site_label_1
_geom_bond_atom_site_label_2
_geom_bond_distance
Co3 N14 1.835(4)
Co3 N13 1.927(4)
Co3 N19 1.957(4)
Co3 N16 1.973(4)
Co3 N17 2.046(5)
Co3 N20 2.124(4)
Co4 N11 1.863(5)
Co4 N6 1.901(5)
Co4 N9 1.970(4)
Co4 N12 2.012(4)
Co4 N8 2.072(5)
Co4 N5 2.100(5)
Co2 N22 1.902(4)
Co2 N21 1.941(4)
Co2 N24 1.944(4)
Co2 N27 1.983(4)
Co2 N25 2.061(4)
Co2 N28 2.097(4)
Co1 N30 1.871(4)
Co1 N3 1.922(4)
Co1 N32 1.946(5)
Co1 N29 1.975(4)
Co1 N1 2.056(4)
Co1 N4 2.080(5)
Cl8 O31 1.267(7)
Cl8 O32 1.471(6)
Cl8 O30 1.521(6)
Cl8 O29 1.525(11)
N13 C32 1.343(7)
N13 C30 1.349(6)
N12 C31 1.316(6)
N12 C29 1.381(7)
N20 C51 1.304(6)
N20 C49 1.368(6)
N16 C40 1.319(6)
N16 C36 1.360(6)
N21 C50 1.271(6)
N21 C52 1.351(6)
N26 N27 1.355(6)
N26 C65 1.426(6)
N26 C66 1.434(7)
N19 C48 1.302(6)
N19 N18 1.354(5)
N4 C11 1.369(7)
N4 C9 1.404(6)
N28 C71 1.286(7)
N28 C69 1.352(6)
N25 C65 1.319(6)
N25 C61 1.392(6)
N29 C70 1.318(7)
N29 C72 1.349(6)
N27 C68 1.317(6)
N5 C10 1.297(6)
N5 C12 1.408(7)
N22 N23 1.330(5)
N22 C53 1.341(7)
N24 C60 1.336(6)
N24 C56 1.371(6)
N15 C36 1.387(7)
N15 N14 1.410(5)
N15 C35 1.482(7)
N1 C1 1.336(7)
N1 C5 1.339(6)
N17 C45 1.335(6)
N17 C41 1.397(7)
N3 C8 1.290(7)
N3 N2 1.388(6)
N14 C33 1.317(7)
N11 C28 1.302(7)
N11 N10 1.429(6)
N18 C45 1.411(7)
N18 C46 1.467(6)
N8 C16 1.300(8)
N8 C20 1.306(8)
N23 C55 1.451(7)
N23 C56 1.455(7)
N2 C5 1.399(7)
N2 C6 1.526(7)
N30 N31 1.359(6)
N30 C73 1.366(6)
N32 C76 1.361(7)
N32 C80 1.391(7)
N9 C25 1.352(7)
N9 C21 1.365(8)
N31 C76 1.384(6)
N31 C75 1.475(7)
N10 C25 1.388(8)
N10 C26 1.482(7)
N6 C13 1.312(8)
N6 N7 1.357(7)
N7 C16 1.342(9)
N7 C15A 1.39(2)
N7 C15 1.465(7)
C49 C50 1.425(7)
C49 C48 1.455(7)
C50 H50A 0.9500
C70 C69 1.403(7)
C70 H70A 0.9500
C30 C29 1.340(7)
C30 H30A 0.9500
C29 C28 1.444(6)
C12 C11 1.376(8)
C12 C13 1.498(8)
C52 C51 1.390(7)
C52 C53 1.421(6)
C11 H11A 0.9500
C56 C57 1.337(7)
C2 C1 1.327(8)
C2 C3 1.347(7)
C2 H2A 0.9500
C65 C64 1.389(8)
C64 C63 1.301(8)
C64 H64A 0.9500
C41 C42 1.320(8)
C41 H41A 0.9500
C69 C68 1.419(7)
C68 C67 1.507(7)
C21 C22 1.438(8)
C21 H21 0.9500
C62 C63 1.345(8)
C62 C61 1.378(8)
C62 H62A 0.9500
C80 C79 1.473(9)
C80 H80 0.9500
C37 C38 1.332(7)
C37 C36 1.387(7)
C37 H37A 0.9500
C72 C71 1.438(7)
C72 C73 1.439(8)
C13 C14 1.503(9)
C60 C59 1.385(7)
C60 H60A 0.9500
C40 C39 1.413(7)
C40 H40A 0.9500
C74 C73 1.508(7)
C74 H74A 0.9800
C74 H74B 0.9800
C74 H74C 0.9800
C76 C77 1.371(8)
C26 H26A 0.9800
C26 H26B 0.9800
C26 H26C 0.9800
C48 C47 1.505(7)
C45 C44 1.400(7)
C51 H51A 0.9500
C33 C32 1.457(7)
C33 C34 1.465(8)
C16 C17 1.478(9)
C10 C9 1.411(8)
C10 H10A 0.9500
C38 C39 1.364(8)
C38 H38A 0.9500
C57 C58 1.364(8)
C57 H57A 0.9500
C63 H63A 0.9500
C32 C31 1.399(7)
C35 H35A 0.9800
C35 H35B 0.9800
C35 H35C 0.9800
C9 C8 1.426(8)
C53 C54 1.451(7)
C27 C28 1.525(8)
C27 H27A 0.9800
C27 H27B 0.9800
C27 H27C 0.9800
C67 H67A 0.9800
C67 H67B 0.9800
C67 H67C 0.9800
C44 C43 1.345(8)
C44 H44A 0.9500
C34 H34A 0.9800
C34 H34B 0.9800
C34 H34C 0.9800
C5 C4 1.390(8)
C7 C8 1.511(7)
C7 H7A 0.9800
C7 H7B 0.9800
C7 H7C 0.9800
C58 C59 1.348(7)
C58 H58A 0.9500
C55 H55A 0.9800
C55 H55B 0.9800
C55 H55C 0.9800
C47 H47A 0.9800
C47 H47B 0.9800
C47 H47C 0.9800
C61 H61A 0.9500
C59 H59A 0.9500
C42 C43 1.357(8)
C42 H42A 0.9500
C66 H66A 0.9800
C66 H66B 0.9800
C66 H66C 0.9800
C25 C24 1.414(7)
C71 H71A 0.9500
C1 H1A 0.9500
C39 H39A 0.9500
C18 C19 1.332(12)
C18 C17 1.434(12)
C18 H18A 0.9500
C17 H17A 0.9500
C31 H31A 0.9500
C75 H75A 0.9800
C75 H75B 0.9800
C75 H75C 0.9800
C54 H54A 0.9800
C54 H54B 0.9800
C54 H54C 0.9800
C22 C23 1.452(9)
C22 H22A 0.9500
C24 C23 1.342(9)
C24 H24 0.9500
C46 H46A 0.9800
C46 H46B 0.9800
C46 H46C 0.9800
C78 C79 1.325(8)
C78 C77 1.375(8)
C78 H78A 0.9500
C77 H77A 0.9500
C4 C3 1.351(8)
C4 H4A 0.9500
C79 H79A 0.9500
C43 H43A 0.9500
C20 C19 1.340(11)
C20 H20A 0.9500
C23 H23A 0.9500
C6 H6A 0.9800
C6 H6B 0.9800
C6 H6C 0.9800
C3 H3A 0.9500
Cl6 O23 1.396(6)
Cl6 O22 1.417(5)
Cl6 O21 1.428(7)
Cl6 O24 1.463(6)
Cl3 O10A 1.375(11)
Cl3 O9A 1.392(13)
Cl3 O9 1.419(4)
Cl3 O10 1.421(5)
Cl3 O12 1.425(4)
Cl3 O11 1.429(4)
Cl3 O12A 1.551(9)
O9A O10A 1.737(16)
Cl7 O25 1.401(5)
Cl7 O27 1.410(5)
Cl7 O26 1.421(4)
Cl7 O28 1.466(4)
Cl4 O15 1.375(5)
Cl4 O16 1.393(5)
Cl4 O14 1.414(5)
Cl4 O13 1.694(7)
Cl5 O20 1.406(5)
Cl5 O17 1.438(4)
Cl5 O19 1.441(4)
Cl5 O18 1.467(4)
Cl1 O1A 1.352(12)
Cl1 O2 1.401(8)
Cl1 O4 1.406(6)
Cl1 O3A 1.496(16)
Cl1 O3 1.554(9)
Cl1 O1 1.563(13)
Cl1 O2A 1.650(18)
Cl2 O7 1.555(9)
Cl2 O5 1.598(12)
Cl2 O8 1.644(12)
Cl2 O6 1.785(11)
C19 H19A 0.9500
C14 H14A 0.9800
C14 H14B 0.9800
C14 H14C 0.9800
C15 H15A 0.9800
C15 H15B 0.9800
C15 H15C 0.9800
C15A H15D 0.9800
C15A H15E 0.9800
C15A H15F 0.9800

loop_
_geom_torsion_atom_site_label_1
_geom_torsion_atom_site_label_2
_geom_torsion_atom_site_label_3
_geom_torsion_atom_site_label_4
_geom_torsion
C65 N26 N27 C68 -173.1(5)
C66 N26 N27 C68 30.0(8)
C65 N26 N27 Co2 9.6(5)
C66 N26 N27 Co2 -147.3(4)
C36 N15 N14 C33 168.2(5)
C35 N15 N14 C33 -26.9(8)
C36 N15 N14 Co3 -10.9(5)
C35 N15 N14 Co3 154.1(5)
N13 Co3 N14 C33 10.0(4)
N16 Co3 N14 C33 -169.5(4)
N17 Co3 N14 C33 102.7(4)
N20 Co3 N14 C33 -82.7(4)
N13 Co3 N14 N15 -171.0(3)
N16 Co3 N14 N15 9.6(3)
N17 Co3 N14 N15 -78.3(3)
N20 Co3 N14 N15 96.3(3)
N9 Co4 N11 C28 -163.8(5)
N12 Co4 N11 C28 14.7(4)
N8 Co4 N11 C28 103.6(4)
N5 Co4 N11 C28 -77.7(5)
N9 Co4 N11 N10 6.8(4)
N12 Co4 N11 N10 -174.7(4)
N8 Co4 N11 N10 -85.8(4)
N5 Co4 N11 N10 92.9(4)
C48 N19 N18 C45 -173.4(5)
Co3 N19 N18 C45 8.3(5)
C48 N19 N18 C46 32.1(7)
Co3 N19 N18 C46 -146.2(4)
C53 N22 N23 C55 31.2(7)
Co2 N22 N23 C55 -144.0(4)
C53 N22 N23 C56 -176.1(5)
Co2 N22 N23 C56 8.7(5)
C8 N3 N2 C5 168.3(5)
Co1 N3 N2 C5 -2.5(5)
C8 N3 N2 C6 -46.2(7)
Co1 N3 N2 C6 143.0(4)
N32 Co1 N30 N31 4.8(4)
N29 Co1 N30 N31 -173.8(4)
N1 Co1 N30 N31 -82.1(4)
N4 Co1 N30 N31 97.5(4)
N32 Co1 N30 C73 -168.6(4)
N29 Co1 N30 C73 12.8(4)
N1 Co1 N30 C73 104.5(4)
N4 Co1 N30 C73 -75.9(4)
C73 N30 N31 C76 171.2(5)
Co1 N30 N31 C76 -2.0(6)
C73 N30 N31 C75 -38.3(8)
Co1 N30 N31 C75 148.5(4)
C28 N11 N10 C25 163.0(5)
Co4 N11 N10 C25 -7.1(6)
C28 N11 N10 C26 -46.9(8)
Co4 N11 N10 C26 142.9(4)
C13 N6 N7 C16 179.3(5)
Co4 N6 N7 C16 5.6(6)
C13 N6 N7 C15A 26.1(13)
Co4 N6 N7 C15A -147.6(12)
C13 N6 N7 C15 -53.7(8)
Co4 N6 N7 C15 132.6(6)
C51 N20 C49 C50 11.5(6)
Co3 N20 C49 C50 -168.3(3)
C51 N20 C49 C48 -168.9(4)
Co3 N20 C49 C48 11.3(5)
C52 N21 C50 C49 -5.7(7)
Co2 N21 C50 C49 -176.9(4)
N20 C49 C50 N21 -6.3(7)
C48 C49 C50 N21 174.2(5)
C72 N29 C70 C69 -0.5(8)
Co1 N29 C70 C69 -178.1(4)
C32 N13 C30 C29 -5.0(8)
Co3 N13 C30 C29 -177.6(4)
N13 C30 C29 N12 -3.4(8)
N13 C30 C29 C28 177.6(5)
C31 N12 C29 C30 8.4(8)
Co4 N12 C29 C30 -175.4(4)
C31 N12 C29 C28 -172.5(5)
Co4 N12 C29 C28 3.7(6)
C10 N5 C12 C11 3.4(7)
Co4 N5 C12 C11 177.2(4)
C10 N5 C12 C13 -176.9(4)
Co4 N5 C12 C13 -3.1(5)
C50 N21 C52 C51 11.6(7)
Co2 N21 C52 C51 -175.8(4)
C50 N21 C52 C53 -170.6(4)
Co2 N21 C52 C53 2.0(5)
C9 N4 C11 C12 1.5(7)
Co1 N4 C11 C12 173.0(4)
N5 C12 C11 N4 -4.8(8)
C13 C12 C11 N4 175.5(5)
C60 N24 C56 C57 0.3(8)
Co2 N24 C56 C57 -176.3(5)
C60 N24 C56 N23 -175.6(4)
Co2 N24 C56 N23 7.8(6)
N22 N23 C56 C57 173.3(5)
C55 N23 C56 C57 -33.2(7)
N22 N23 C56 N24 -10.6(6)
C55 N23 C56 N24 142.9(5)
C61 N25 C65 C64 2.2(8)
Co2 N25 C65 C64 179.3(4)
C61 N25 C65 N26 -178.7(4)
Co2 N25 C65 N26 -1.6(6)
N27 N26 C65 N25 -5.1(7)
C66 N26 C65 N25 152.8(5)
N27 N26 C65 C64 174.0(5)
C66 N26 C65 C64 -28.1(8)
N25 C65 C64 C63 -3.1(9)
N26 C65 C64 C63 177.8(6)
C45 N17 C41 C42 -3.0(8)
Co3 N17 C41 C42 -177.2(4)
C71 N28 C69 C70 6.5(7)
Co2 N28 C69 C70 -177.6(4)
C71 N28 C69 C68 -173.0(5)
Co2 N28 C69 C68 2.9(5)
N29 C70 C69 N28 -6.2(8)
N29 C70 C69 C68 173.3(5)
N26 N27 C68 C69 -176.0(4)
Co2 N27 C68 C69 1.3(6)
N26 N27 C68 C67 7.6(8)
Co2 N27 C68 C67 -175.1(4)
N28 C69 C68 N27 -3.0(7)
C70 C69 C68 N27 177.6(5)
N28 C69 C68 C67 173.6(5)
C70 C69 C68 C67 -5.8(8)
C25 N9 C21 C22 -4.8(9)
Co4 N9 C21 C22 176.8(5)
C76 N32 C80 C79 1.8(8)
Co1 N32 C80 C79 171.6(4)
C70 N29 C72 C71 6.1(7)
Co1 N29 C72 C71 -175.9(4)
C70 N29 C72 C73 -169.2(5)
Co1 N29 C72 C73 8.8(6)
C40 N16 C36 C37 3.3(7)
Co3 N16 C36 C37 -176.7(4)
C40 N16 C36 N15 -177.8(5)
Co3 N16 C36 N15 2.2(6)
C38 C37 C36 N16 -4.0(8)
C38 C37 C36 N15 177.2(5)
N14 N15 C36 N16 5.1(6)
C35 N15 C36 N16 -160.5(5)
N14 N15 C36 C37 -176.0(4)
C35 N15 C36 C37 18.4(8)
N7 N6 C13 C12 179.0(4)
Co4 N6 C13 C12 -7.5(6)
N7 N6 C13 C14 3.4(10)
Co4 N6 C13 C14 176.9(5)
C11 C12 C13 N6 -173.5(5)
N5 C12 C13 N6 6.8(7)
C11 C12 C13 C14 2.8(8)
N5 C12 C13 C14 -176.9(5)
C56 N24 C60 C59 1.2(7)
Co2 N24 C60 C59 177.3(4)
C36 N16 C40 C39 -0.6(8)
Co3 N16 C40 C39 179.3(4)
C80 N32 C76 C77 -5.1(9)
Co1 N32 C76 C77 -175.9(5)
C80 N32 C76 N31 178.5(5)
Co1 N32 C76 N31 7.7(6)
N30 N31 C76 N32 -3.9(7)
C75 N31 C76 N32 -155.7(5)
N30 N31 C76 C77 179.8(5)
C75 N31 C76 C77 27.9(8)
N18 N19 C48 C49 -173.3(4)
Co3 N19 C48 C49 4.9(6)
N18 N19 C48 C47 15.8(8)
Co3 N19 C48 C47 -165.9(4)
N20 C49 C48 N19 -11.2(6)
C50 C49 C48 N19 168.3(4)
N20 C49 C48 C47 160.5(4)
C50 C49 C48 C47 -20.0(7)
C41 N17 C45 C44 1.6(7)
Co3 N17 C45 C44 176.8(4)
C41 N17 C45 N18 -178.9(4)
Co3 N17 C45 N18 -3.7(6)
N19 N18 C45 N17 -2.8(7)
C46 N18 C45 N17 153.4(5)
N19 N18 C45 C44 176.7(5)
C46 N18 C45 C44 -27.2(7)
C49 N20 C51 C52 -5.8(7)
Co3 N20 C51 C52 173.9(4)
N21 C52 C51 N20 -6.1(8)
C53 C52 C51 N20 176.3(5)
N15 N14 C33 C32 172.9(4)
Co3 N14 C33 C32 -8.1(6)
N15 N14 C33 C34 -10.6(8)
Co3 N14 C33 C34 168.4(5)
N31 N30 C73 C72 175.9(4)
Co1 N30 C73 C72 -11.0(6)
N31 N30 C73 C74 -9.6(8)
Co1 N30 C73 C74 163.6(4)
N29 C72 C73 N30 0.7(7)
C71 C72 C73 N30 -174.1(5)
N29 C72 C73 C74 -174.1(5)
C71 C72 C73 C74 11.1(9)
C20 N8 C16 N7 179.1(6)
Co4 N8 C16 N7 1.4(7)
C20 N8 C16 C17 1.4(9)
Co4 N8 C16 C17 -176.3(5)
N6 N7 C16 N8 -4.5(8)
C15A N7 C16 N8 144.2(13)
C15 N7 C16 N8 -143.6(7)
N6 N7 C16 C17 173.1(5)
C15A N7 C16 C17 -38.1(14)
C15 N7 C16 C17 34.1(9)
C12 N5 C10 C9 1.3(7)
Co4 N5 C10 C9 -170.8(4)
C36 C37 C38 C39 2.3(8)
N24 C56 C57 C58 -1.1(9)
N23 C56 C57 C58 174.4(5)
C65 C64 C63 C62 2.1(10)
C61 C62 C63 C64 -0.4(10)
C30 N13 C32 C31 8.0(8)
Co3 N13 C32 C31 -178.2(4)
C30 N13 C32 C33 -166.5(5)
Co3 N13 C32 C33 7.3(6)
N14 C33 C32 N13 -0.1(6)
C34 C33 C32 N13 -176.8(5)
N14 C33 C32 C31 -174.2(5)
C34 C33 C32 C31 9.2(9)
C11 N4 C9 C10 3.1(7)
Co1 N4 C9 C10 -170.1(4)
C11 N4 C9 C8 -175.0(5)
Co1 N4 C9 C8 11.8(5)
N5 C10 C9 N4 -4.6(8)
N5 C10 C9 C8 173.2(5)
N23 N22 C53 C52 -176.4(4)
Co2 N22 C53 C52 -1.1(6)
N23 N22 C53 C54 5.4(9)
Co2 N22 C53 C54 -179.3(5)
N21 C52 C53 N22 -0.6(6)
C51 C52 C53 N22 177.0(5)
N21 C52 C53 C54 177.6(5)
C51 C52 C53 C54 -4.8(8)
N17 C45 C44 C43 0.1(8)
N18 C45 C44 C43 -179.3(5)
C1 N1 C5 C4 3.0(8)
Co1 N1 C5 C4 -171.3(4)
C1 N1 C5 N2 -177.3(5)
Co1 N1 C5 N2 8.3(6)
N3 N2 C5 N1 -4.1(6)
C6 N2 C5 N1 -150.4(5)
N3 N2 C5 C4 175.5(5)
C6 N2 C5 C4 29.2(7)
C56 C57 C58 C59 0.4(9)
C63 C62 C61 N25 -0.4(9)
C65 N25 C61 C62 -0.5(8)
Co2 N25 C61 C62 -177.1(4)
N2 N3 C8 C9 176.0(4)
Co1 N3 C8 C9 -13.4(6)
N2 N3 C8 C7 -10.1(8)
Co1 N3 C8 C7 160.5(4)
N4 C9 C8 N3 -0.3(7)
C10 C9 C8 N3 -178.2(5)
N4 C9 C8 C7 -174.3(4)
C10 C9 C8 C7 7.7(9)
C57 C58 C59 C60 1.0(9)
N24 C60 C59 C58 -1.9(8)
N17 C41 C42 C43 2.6(9)
C21 N9 C25 N10 -175.8(5)
Co4 N9 C25 N10 2.7(7)
C21 N9 C25 C24 1.2(9)
Co4 N9 C25 C24 179.7(5)
N11 N10 C25 N9 2.6(7)
C26 N10 C25 N9 -147.3(5)
N11 N10 C25 C24 -174.5(5)
C26 N10 C25 C24 35.7(9)
C69 N28 C71 C72 -0.6(8)
Co2 N28 C71 C72 -175.5(4)
N29 C72 C71 N28 -5.9(8)
C73 C72 C71 N28 169.0(5)
N10 N11 C28 C29 173.6(5)
Co4 N11 C28 C29 -16.4(7)
N10 N11 C28 C27 -3.1(9)
Co4 N11 C28 C27 166.8(5)
C30 C29 C28 N11 -173.7(6)
N12 C29 C28 N11 7.2(7)
C30 C29 C28 C27 3.3(9)
N12 C29 C28 C27 -175.7(5)
C3 C2 C1 N1 7.3(10)
C5 N1 C1 C2 -6.1(9)
Co1 N1 C1 C2 167.1(5)
C37 C38 C39 C40 0.2(9)
N16 C40 C39 C38 -1.1(8)
C19 C18 C17 C16 -2.2(12)
N8 C16 C17 C18 -0.6(9)
N7 C16 C17 C18 -178.4(6)
C29 N12 C31 C32 -5.3(8)
Co4 N12 C31 C32 179.4(4)
N13 C32 C31 N12 -2.8(8)
C33 C32 C31 N12 171.1(5)
N9 C21 C22 C23 5.9(10)
N9 C25 C24 C23 1.2(10)
N10 C25 C24 C23 178.1(6)
N32 C76 C77 C78 7.5(9)
N31 C76 C77 C78 -176.4(6)
C79 C78 C77 C76 -7.4(10)
N1 C5 C4 C3 -1.3(8)
N2 C5 C4 C3 179.0(5)
C77 C78 C79 C80 4.4(10)
N32 C80 C79 C78 -1.4(9)
C45 C44 C43 C42 -0.7(9)
C41 C42 C43 C44 -0.6(9)
C16 N8 C20 C19 0.7(11)
Co4 N8 C20 C19 177.7(6)
C25 C24 C23 C22 0.2(10)
C21 C22 C23 C24 -3.5(10)
C1 C2 C3 C4 -5.1(9)
C5 C4 C3 C2 2.2(9)
O11 Cl3 O9A O10A -136.9(6)
O12A Cl3 O9A O10A 102.1(7)
O11 Cl3 O10A O9A 126.8(8)
O12A Cl3 O10A O9A -106.1(7)
C17 C18 C19 C20 3.9(12)
N8 C20 C19 C18 -3.3(12)
